data_4321756
loop_
_publ_author_name
'Shinzi Kato'
'Nobuyuki Kitaoka'
'Osamu Niyomura'
'Yuka Kitoh'
'Takahiro Kanda'
'Masahiro Ebihara'

_publ_section_title
;
 Heavy Alkali Metal Arenedithiocarboxylates: A Facile Synthesis, Dimeric
 Structure, and Nonbonding Interaction between the Metals and Aromatic
 Ring Carbons
;
_journal_name_full 'Inorganic Chemistry'
_journal_page_first 496
_journal_page_last 506
_journal_paper_doi 10.1021/ic9808089
_journal_volume 38
_journal_year 1999
_chemical_formula_sum 'C8 H7 K S2'
_chemical_formula_weight 206.36
_space_group_IT_number 14
_symmetry_cell_setting monoclinic
_symmetry_Int_Tables_number 14
_symmetry_space_group_name_Hall '-P 2ybc'
_symmetry_space_group_name_H-M 'P 1 21/c 1'
_audit_creation_date 'Mon Nov 10 22:31:15 1997'
_audit_creation_method 'from TEXRAY.INF file'
_cell_angle_alpha 90
_cell_angle_beta 96.022(5)
_cell_angle_gamma 90
_cell_formula_units_Z 4
_cell_length_a 11.398(1)
_cell_length_b 6.7021(9)
_cell_length_c 12.6595(6)
_cell_measurement_reflns_used 25
_cell_measurement_temperature 296.2
_cell_measurement_theta_max 15.0
_cell_measurement_theta_min 14.3
_cell_volume 961.73(16)
_computing_cell_refinement 'Rigaku/AFC Diffractometer Control'
_computing_data_collection 'Rigaku/AFC Diffractometer Control'
_computing_data_reduction teXsan
_computing_publication_material teXsan
_computing_structure_refinement teXsan
_computing_structure_solution SHELXS86
_diffrn_ambient_temperature 296.2
_diffrn_measurement_device 'Rigaku AFC7R'
_diffrn_measurement_method \w-2\q
_diffrn_orient_matrix_UB_11 0.04676
_diffrn_orient_matrix_UB_12 -0.12647
_diffrn_orient_matrix_UB_13 0.00647
_diffrn_orient_matrix_UB_21 -0.07468
_diffrn_orient_matrix_UB_22 -0.07917
_diffrn_orient_matrix_UB_23 -0.01044
_diffrn_orient_matrix_UB_31 0.00442
_diffrn_orient_matrix_UB_32 0.00010
_diffrn_orient_matrix_UB_33 -0.07848
_diffrn_radiation_detector 'scintillation counter'
_diffrn_radiation_monochromator graphite
_diffrn_radiation_source 'Rigaku rotating anode'
_diffrn_radiation_type 'Mo K\a'
_diffrn_radiation_wavelength 0.7107
_diffrn_reflns_av_R_equivalents 0.019
_diffrn_reflns_av_sigmaI/netI 0.000
_diffrn_reflns_limit_h_max 14
_diffrn_reflns_limit_h_min 0
_diffrn_reflns_limit_k_max 8
_diffrn_reflns_limit_k_min 0
_diffrn_reflns_limit_l_max 16
_diffrn_reflns_limit_l_min -16
_diffrn_reflns_number 2520
_diffrn_reflns_reduction_process 'Lp corrections applied'
_diffrn_reflns_theta_max 27.4943
_diffrn_standards_decay_% -6.53
_diffrn_standards_interval_count 150
_diffrn_standards_number 3
_exptl_absorpt_coefficient_mu 0.920
_exptl_absorpt_correction_T_max 1.033
_exptl_absorpt_correction_T_min 0.755
_exptl_absorpt_correction_type '\DF (DIFABS; Walker & Stuart, 1983)'
_exptl_crystal_colour red
_exptl_crystal_density_diffrn 1.425
_exptl_crystal_density_meas ?
_exptl_crystal_description prismatic
_exptl_crystal_F_000 424.00
_exptl_crystal_size_max 0.400
_exptl_crystal_size_mid 0.250
_exptl_crystal_size_min 0.200
_refine_diff_density_max 0.17
_refine_diff_density_min -0.32
_refine_ls_extinction_method none
_refine_ls_goodness_of_fit_obs 1.648
_refine_ls_hydrogen_treatment noref
_refine_ls_matrix_type full
_refine_ls_number_constraints 0
_refine_ls_number_parameters 101
_refine_ls_number_reflns 1607
_refine_ls_number_restraints 0
_refine_ls_R_factor_obs 0.0353
_refine_ls_shift/esd_max 1.3930
_refine_ls_shift/esd_mean 0.0690
_refine_ls_structure_factor_coef F
_refine_ls_weighting_details 'w = 1/[\s^2^(Fo) + 0.00010|Fo|^2^]'
_refine_ls_weighting_scheme calc
_refine_ls_wR_factor_obs 0.0437
_reflns_number_observed 1607
_reflns_number_total 2405
_reflns_observed_criterion >3.0sigma(I)
_cod_data_source_file ic9808089_1.cif
_cod_data_source_block 4-tolCSSK
_cod_depositor_comments
;
The following automatic conversions were performed:

'_exptl_crystal_density_meas' value 'not measured' was changed to '?'
- the value is perceived as not measured.

Automatic conversion script
Id: cif_fix_values 3008 2015-01-20 13:52:24Z robertas 

The following automatic conversions were performed:

'_refine_ls_weighting_scheme' value 'w = 1/[\s^2^(Fo) +
0.00010|Fo|^2^]' was changed to 'calc'. New tag
'_refine_ls_weighting_details' was created. The value of the new tag
was set to 'w = 1/[\s^2^(Fo) + 0.00010|Fo|^2^]'.

Automatic conversion script
Id: cif_fix_values 3143 2015-03-26 13:38:13Z robertas 
;
_cod_original_cell_volume 961.7(2)
_cod_original_sg_symbol_H-M 'P 21/c '
_cod_original_formula_sum 'C8 H7 K S2 '
_cod_database_code 4321756

loop_
_symmetry_equiv_pos_as_xyz
x,y,z
-x,1/2+y,1/2-z
-x,-y,-z
x,1/2-y,1/2+z

loop_
_atom_site_aniso_label
_atom_site_aniso_U_11
_atom_site_aniso_U_22
_atom_site_aniso_U_33
_atom_site_aniso_U_12
_atom_site_aniso_U_13
_atom_site_aniso_U_23
K(1) 0.0670(4) 0.0497(3) 0.0516(3) 0.0101(3) 0.0135(3) -0.0005(2)
S(1) 0.0448(4) 0.0535(4) 0.0501(4) -0.0071(3) 0.0016(3) 0.0069(3)
S(2) 0.0568(5) 0.0713(5) 0.0717(5) 0.0061(4) -0.0002(4) 0.0266(4)
C(1) 0.046(1) 0.046(1) 0.041(1) 0.007(1) 0.007(1) -0.0011(10)
C(2) 0.037(1) 0.043(1) 0.044(1) 0.007(1) 0.0058(10) -0.003(1)
C(3) 0.058(2) 0.059(2) 0.052(1) -0.001(1) -0.005(1) -0.001(1)
C(4) 0.060(2) 0.067(2) 0.070(2) -0.016(2) -0.005(2) -0.011(2)
C(5) 0.046(2) 0.058(2) 0.071(2) -0.007(1) 0.017(1) -0.005(1)
C(6) 0.046(2) 0.069(2) 0.052(1) -0.004(1) 0.015(1) 0.007(1)
C(7) 0.038(1) 0.064(2) 0.044(1) -0.006(1) 0.009(1) -0.001(1)
C(8) 0.089(3) 0.083(2) 0.099(3) -0.036(2) 0.022(2) -0.002(2)

loop_
_atom_site_label
_atom_site_fract_x
_atom_site_fract_y
_atom_site_fract_z
_atom_site_U_iso_or_equiv
_atom_site_thermal_displace_type
_atom_site_calc_flag
_atom_site_calc_attached_atom
_atom_site_occupancy
_atom_site_refinement_flags
K(1) 0.45671(6) 0.18917(9) 0.60476(5) 0.0556(2) Uani d . 1.00 .
S(1) 0.47537(6) -0.2995(1) 0.63177(5) 0.0497(2) Uani d . 1.00 .
S(2) 0.27775(7) -0.1530(1) 0.47978(7) 0.0671(2) Uani d . 1.00 .
C(1) 0.3328(2) -0.3105(4) 0.5746(2) 0.0443(7) Uani d . 1.00 .
C(2) 0.2571(2) -0.4741(3) 0.6090(2) 0.0413(6) Uani d . 1.00 .
C(3) 0.1693(3) -0.5612(4) 0.5394(2) 0.0571(8) Uani d . 1.00 .
C(4) 0.1065(3) -0.7242(5) 0.5693(2) 0.0662(10) Uani d . 1.00 .
C(5) 0.1267(2) -0.8056(4) 0.6694(2) 0.0578(8) Uani d . 1.00 .
C(6) 0.2104(2) -0.7153(4) 0.7401(2) 0.0548(8) Uani d . 1.00 .
C(7) 0.2746(2) -0.5540(4) 0.7111(2) 0.0484(7) Uani d . 1.00 .
C(8) 0.0592(3) -0.9862(6) 0.7007(3) 0.090(1) Uani d . 1.00 .
H(1) 0.1528 -0.5082 0.4693 0.0680 Uiso calc . 1.00 .
H(2) 0.0473 -0.7811 0.5197 0.0793 Uiso calc . 1.00 .
H(3) 0.2245 -0.7665 0.8108 0.0654 Uiso calc . 1.00 .
H(4) 0.3320 -0.4947 0.7620 0.0585 Uiso calc . 1.00 .
H(5) 0.0928 -1.1028 0.6744 0.1073 Uiso calc . 1.00 .
H(6) -0.0208 -0.9746 0.6718 0.1073 Uiso calc . 1.00 .
H(7) 0.0631 -0.9925 0.7761 0.1073 Uiso calc . 1.00 .

loop_
_atom_type_symbol
_atom_type_oxidation_number
_atom_type_number_in_cell
_atom_type_scat_dispersion_real
_atom_type_scat_dispersion_imag
_atom_type_scat_source
C 0 32 0.003 0.002
;International Tables for Crystallography
(1992, Vol. C, Tables 4.2.6.8 and 6.1.1.1)
;
H 0 28 0.000 0.000
;International Tables for Crystallography
(1992, Vol. C, Table 6.1.1.2)
;
K 0 4 0.200 0.250
;International Tables for Crystallography
(1992, Vol. C, Tables 4.2.6.8 and 6.1.1.1)
;
S 0 8 0.125 0.123
;International Tables for Crystallography
(1992, Vol. C, Tables 4.2.6.8 and 6.1.1.1)
;

loop_
_geom_angle_atom_site_label_1
_geom_angle_atom_site_label_2
_geom_angle_atom_site_label_3
_geom_angle
_geom_angle_site_symmetry_1
_geom_angle_site_symmetry_2
_geom_angle_site_symmetry_3
_geom_angle_publ_flag
K(1) K(1) S(1) 53.29(2) 3_656 1_555 1_555 yes
K(1) K(1) S(1) 134.54(3) 3_656 1_555 1_565 yes
K(1) K(1) S(1) 130.48(3) 3_656 1_555 2_656 yes
K(1) K(1) S(1) 54.28(2) 3_656 1_555 3_656 yes
K(1) K(1) S(2) 54.20(2) 3_656 1_555 1_555 yes
K(1) K(1) S(2) 54.93(2) 3_656 1_555 3_656 yes
K(1) K(1) C(2) 134.76(5) 3_656 1_555 1_565 yes
K(1) K(1) C(7) 152.73(5) 3_656 1_555 1_565 yes
S(1) K(1) S(1) 166.94(3) 1_555 1_555 1_565 yes
S(1) K(1) S(1) 85.04(2) 1_555 1_555 2_656 yes
S(1) K(1) S(1) 107.57(2) 1_555 1_555 3_656 yes
S(1) K(1) S(2) 53.07(2) 1_555 1_555 1_555 yes
S(1) K(1) S(2) 84.84(2) 1_555 1_555 3_656 yes
S(1) K(1) C(2) 137.30(5) 1_555 1_555 1_565 yes
S(1) K(1) C(7) 122.92(5) 1_555 1_555 1_565 yes
S(1) K(1) S(1) 82.71(2) 1_565 1_555 2_656 yes
S(1) K(1) S(1) 81.22(2) 1_565 1_555 3_656 yes
S(1) K(1) S(2) 138.99(3) 1_565 1_555 1_555 yes
S(1) K(1) S(2) 93.19(2) 1_565 1_555 3_656 yes
S(1) K(1) C(2) 48.39(5) 1_565 1_555 1_565 yes
S(1) K(1) C(7) 56.22(5) 1_565 1_555 1_565 yes
S(1) K(1) S(1) 149.26(3) 2_656 1_555 3_656 yes
S(1) K(1) S(2) 123.48(3) 2_656 1_555 1_555 yes
S(1) K(1) S(2) 101.51(2) 2_656 1_555 3_656 yes
S(1) K(1) C(2) 93.31(4) 2_656 1_555 1_565 yes
S(1) K(1) C(7) 69.56(5) 2_656 1_555 1_565 yes
S(1) K(1) S(2) 85.00(2) 3_656 1_555 1_555 yes
S(1) K(1) S(2) 53.69(2) 3_656 1_555 3_656 yes
S(1) K(1) C(2) 95.34(4) 3_656 1_555 1_565 yes
S(1) K(1) C(7) 120.44(5) 3_656 1_555 1_565 yes
S(2) K(1) S(2) 109.13(2) 1_555 1_555 3_656 yes
S(2) K(1) C(2) 95.25(5) 1_555 1_555 1_565 yes
S(2) K(1) C(7) 100.50(5) 1_555 1_555 1_565 yes
S(2) K(1) C(2) 136.71(5) 3_656 1_555 1_565 yes
S(2) K(1) C(7) 148.39(5) 3_656 1_555 1_565 yes
C(2) K(1) C(7) 25.44(6) 1_565 1_555 1_565 yes
K(1) S(1) K(1) 166.94(3) 1_555 1_555 1_545 yes
K(1) S(1) K(1) 97.57(2) 1_555 1_555 2_646 yes
K(1) S(1) K(1) 72.43(2) 1_555 1_555 3_656 yes
K(1) S(1) C(1) 87.19(8) 1_555 1_555 1_555 yes
K(1) S(1) K(1) 94.68(2) 1_545 1_555 2_646 yes
K(1) S(1) K(1) 98.78(2) 1_545 1_555 3_656 yes
K(1) S(1) C(1) 82.47(8) 1_545 1_555 1_555 yes
K(1) S(1) K(1) 150.44(3) 2_646 1_555 3_656 yes
K(1) S(1) C(1) 122.08(9) 2_646 1_555 1_555 yes
K(1) S(1) C(1) 85.87(8) 3_656 1_555 1_555 yes
K(1) S(2) K(1) 70.87(2) 1_555 1_555 3_656 yes
K(1) S(2) C(1) 85.92(9) 1_555 1_555 1_555 yes
K(1) S(2) C(1) 84.23(9) 3_656 1_555 1_555 yes
S(1) C(1) S(2) 123.0(2) 1_555 1_555 1_555 yes
S(1) C(1) C(2) 117.6(2) 1_555 1_555 1_555 yes
S(2) C(1) C(2) 119.3(2) 1_555 1_555 1_555 yes
K(1) C(2) C(1) 94.6(1) 1_545 1_555 1_555 yes
K(1) C(2) C(3) 99.1(2) 1_545 1_555 1_555 yes
K(1) C(2) C(7) 73.3(1) 1_545 1_555 1_555 yes
C(1) C(2) C(3) 121.7(2) 1_555 1_555 1_555 yes
C(1) C(2) C(7) 121.5(2) 1_555 1_555 1_555 yes
C(3) C(2) C(7) 116.7(2) 1_555 1_555 1_555 yes
C(2) C(3) C(4) 121.2(2) 1_555 1_555 1_555 yes
C(2) C(3) H(1) 119.4(3) 1_555 1_555 1_555 no
C(4) C(3) H(1) 119.4(3) 1_555 1_555 1_555 no
C(3) C(4) C(5) 121.6(3) 1_555 1_555 1_555 yes
C(3) C(4) H(2) 119.3(3) 1_555 1_555 1_555 no
C(5) C(4) H(2) 119.1(3) 1_555 1_555 1_555 no
C(4) C(5) C(6) 117.5(3) 1_555 1_555 1_555 yes
C(4) C(5) C(8) 121.3(3) 1_555 1_555 1_555 yes
C(6) C(5) C(8) 121.2(3) 1_555 1_555 1_555 yes
C(5) C(6) C(7) 121.5(2) 1_555 1_555 1_555 yes
C(5) C(6) H(3) 119.1(3) 1_555 1_555 1_555 no
C(7) C(6) H(3) 119.3(3) 1_555 1_555 1_555 no
K(1) C(7) C(2) 81.2(1) 1_545 1_555 1_555 yes
K(1) C(7) C(6) 94.5(2) 1_545 1_555 1_555 yes
K(1) C(7) H(4) 94.6(2) 1_545 1_555 1_555 no
C(2) C(7) C(6) 121.4(2) 1_555 1_555 1_555 yes
C(2) C(7) H(4) 119.1(2) 1_555 1_555 1_555 no
C(6) C(7) H(4) 119.5(2) 1_555 1_555 1_555 no
C(5) C(8) H(5) 109.5(3) 1_555 1_555 1_555 no
C(5) C(8) H(6) 109.2(3) 1_555 1_555 1_555 no
C(5) C(8) H(7) 109.1(3) 1_555 1_555 1_555 no
H(5) C(8) H(6) 109.9(4) 1_555 1_555 1_555 no
H(5) C(8) H(7) 109.7(4) 1_555 1_555 1_555 no
H(6) C(8) H(7) 109.4(4) 1_555 1_555 1_555 no

loop_
_geom_bond_atom_site_label_1
_geom_bond_atom_site_label_2
_geom_bond_distance
_geom_bond_site_symmetry_1
_geom_bond_site_symmetry_2
_geom_bond_publ_flag
K(1) K(1) 3.872(1) 1_555 3_656 yes
K(1) S(1) 3.2972(9) 1_555 1_555 yes
K(1) S(1) 3.4486(9) 1_555 1_565 yes
K(1) S(1) 3.3448(9) 1_555 2_656 yes
K(1) S(1) 3.2555(9) 1_555 3_656 yes
K(1) S(2) 3.354(1) 1_555 1_555 yes
K(1) S(2) 3.323(1) 1_555 3_656 yes
K(1) C(2) 3.209(2) 1_555 1_565 yes
K(1) C(7) 3.110(3) 1_555 1_565 yes
S(1) C(1) 1.710(3) 1_555 1_555 yes
S(2) C(1) 1.671(2) 1_555 1_555 yes
C(1) C(2) 1.488(3) 1_555 1_555 yes
C(2) C(3) 1.390(3) 1_555 1_555 yes
C(2) C(7) 1.395(3) 1_555 1_555 yes
C(3) C(4) 1.380(4) 1_555 1_555 yes
C(3) H(1) 0.957 1_555 1_555 no
C(4) C(5) 1.376(4) 1_555 1_555 yes
C(4) H(2) 0.952 1_555 1_555 no
C(5) C(6) 1.378(4) 1_555 1_555 yes
C(5) C(8) 1.509(4) 1_555 1_555 yes
C(6) C(7) 1.377(4) 1_555 1_555 yes
C(6) H(3) 0.956 1_555 1_555 no
C(7) H(4) 0.955 1_555 1_555 no
C(8) H(5) 0.946 1_555 1_555 no
C(8) H(6) 0.950 1_555 1_555 no
C(8) H(7) 0.951 1_555 1_555 no

loop_
_geom_contact_atom_site_label_1
_geom_contact_atom_site_label_2
_geom_contact_distance
_geom_contact_site_symmetry_1
_geom_contact_site_symmetry_2
_geom_contact_publ_flag
K(1) S(1) 3.2972(9) 1_555 1_555 ?
K(1) S(1) 3.4486(9) 1_555 1_565 ?
K(1) S(1) 3.3448(9) 1_555 2_656 ?
K(1) S(1) 3.2555(9) 1_555 3_656 ?
K(1) S(2) 3.354(1) 1_555 1_555 ?
K(1) S(2) 3.323(1) 1_555 3_656 ?
K(1) C(2) 3.209(2) 1_555 1_565 ?
K(1) C(7) 3.110(3) 1_555 1_565 ?
K(1) C(7) 3.110(3) 1_555 1_565 ?
K(1) C(2) 3.209(2) 1_555 1_565 ?
K(1) S(1) 3.2555(9) 1_555 3_656 ?
K(1) S(1) 3.2972(9) 1_555 1_555 ?
K(1) S(2) 3.323(1) 1_555 3_656 ?
K(1) S(1) 3.3448(9) 1_555 2_656 ?
K(1) S(2) 3.354(1) 1_555 1_555 ?
K(1) S(1) 3.4486(9) 1_555 1_565 ?
K(1) C(6) 3.498(3) 1_555 1_565 ?
K(1) C(1) 3.566(3) 1_555 3_656 ?
C(5) C(8) 3.537(4) 1_555 2_556 ?
C(6) C(8) 3.584(4) 1_555 2_556 ?
